data_2230002
loop_
_publ_author_name
'Gunasekaran, N.'
'Jerome, P.'
'Karvembu, R.'
'Ng, Seik Weng'
'Tiekink, Edward R. T.'

_publ_section_title
;
 1-Benzoyl-3-methyl-3-pentylthiourea
;
_journal_coeditor_code HB5837
_journal_issue 5
_journal_name_full 'Acta Crystallographica Section E'
_journal_page_first o1149
_journal_paper_doi 10.1107/S1600536811013365
_journal_volume 67
_journal_year 2011
_chemical_formula_iupac 'C14 H20 N2 O S'
_chemical_formula_moiety 'C14 H20 N2 O S'
_chemical_formula_sum 'C14 H20 N2 O S'
_chemical_formula_weight 264.38
_chemical_name_systematic
;
1-Benzoyl-3-methyl-3-pentylthiourea
;
_space_group_IT_number 2
_symmetry_cell_setting triclinic
_symmetry_space_group_name_Hall '-P 1'
_symmetry_space_group_name_H-M 'P -1'
_atom_sites_solution_hydrogens geom
_atom_sites_solution_primary direct
_atom_sites_solution_secondary difmap
_audit_creation_method SHELXL-97
_cell_angle_alpha 75.784(5)
_cell_angle_beta 77.831(5)
_cell_angle_gamma 82.877(5)
_cell_formula_units_Z 4
_cell_length_a 9.0992(6)
_cell_length_b 10.5297(6)
_cell_length_c 16.4038(8)
_cell_measurement_reflns_used 2904
_cell_measurement_temperature 295(2)
_cell_measurement_theta_max 29.3
_cell_measurement_theta_min 2.3
_cell_volume 1484.98(15)
_computing_cell_refinement 'CrysAlis PRO (Agilent, 2010)'
_computing_data_collection 'CrysAlis PRO (Agilent, 2010)'
_computing_data_reduction 'CrysAlis PRO (Agilent, 2010)'
_computing_molecular_graphics
;
ORTEP-3 (Farrugia, 1997), DIAMOND (Brandenburg, 2006) and
QMOL (Gans & Shalloway, 2001)
;
_computing_publication_material 'publCIF (Westrip, 2010)'
_computing_structure_refinement 'SHELXL97 (Sheldrick, 2008)'
_computing_structure_solution 'SHELXS97 (Sheldrick, 2008)'
_diffrn_ambient_temperature 295(2)
_diffrn_detector_area_resol_mean 10.4041
_diffrn_measured_fraction_theta_full 0.966
_diffrn_measured_fraction_theta_max 0.966
_diffrn_measurement_device_type
;
Agilent Supernova Dual diffractometer with an Atlas detector
;
_diffrn_measurement_method \w
_diffrn_radiation_monochromator Mirror
_diffrn_radiation_source 'SuperNova (Mo) X-ray Source'
_diffrn_radiation_type MoK\a
_diffrn_radiation_wavelength 0.71073
_diffrn_reflns_av_R_equivalents 0.0342
_diffrn_reflns_av_sigmaI/netI 0.0683
_diffrn_reflns_limit_h_max 11
_diffrn_reflns_limit_h_min -11
_diffrn_reflns_limit_k_max 13
_diffrn_reflns_limit_k_min -13
_diffrn_reflns_limit_l_max 17
_diffrn_reflns_limit_l_min -21
_diffrn_reflns_number 11884
_diffrn_reflns_theta_full 27.50
_diffrn_reflns_theta_max 27.50
_diffrn_reflns_theta_min 2.30
_diffrn_standards_decay_% 0
_diffrn_standards_interval_count 0
_diffrn_standards_interval_time 0
_diffrn_standards_number 0
_exptl_absorpt_coefficient_mu 0.209
_exptl_absorpt_correction_T_max 1.000
_exptl_absorpt_correction_T_min 0.853
_exptl_absorpt_correction_type multi-scan
_exptl_absorpt_process_details '(CrysAlis PRO; Agilent, 2010)'
_exptl_crystal_colour colourless
_exptl_crystal_density_diffrn 1.183
_exptl_crystal_density_method 'not measured'
_exptl_crystal_description block
_exptl_crystal_F_000 568
_exptl_crystal_size_max 0.25
_exptl_crystal_size_mid 0.20
_exptl_crystal_size_min 0.15
_refine_diff_density_max 0.330
_refine_diff_density_min -0.271
_refine_ls_extinction_method none
_refine_ls_goodness_of_fit_ref 1.026
_refine_ls_hydrogen_treatment constr
_refine_ls_matrix_type full
_refine_ls_number_parameters 321
_refine_ls_number_reflns 6585
_refine_ls_number_restraints 37
_refine_ls_restrained_S_all 1.030
_refine_ls_R_factor_all 0.1235
_refine_ls_R_factor_gt 0.0620
_refine_ls_shift/su_max 0.001
_refine_ls_shift/su_mean 0.000
_refine_ls_structure_factor_coef Fsqd
_refine_ls_weighting_details 'calc w=1/[\s^2^(Fo^2^)+(0.0710P)^2^+0.1338P] where P=(Fo^2^+2Fc^2^)/3'
_refine_ls_weighting_scheme calc
_refine_ls_wR_factor_gt 0.1371
_refine_ls_wR_factor_ref 0.1843
_reflns_number_gt 3555
_reflns_number_total 6585
_reflns_threshold_expression I>2\s(I)
_cod_data_source_file hb5837.cif
_cod_data_source_block I
_cod_database_code 2230002
_cod_database_fobs_code 2230002

loop_
_symmetry_equiv_pos_as_xyz
'x, y, z'
'-x, -y, -z'

loop_
_atom_site_type_symbol
_atom_site_label
_atom_site_fract_x
_atom_site_fract_y
_atom_site_fract_z
_atom_site_U_iso_or_equiv
_atom_site_adp_type
_atom_site_calc_flag
_atom_site_refinement_flags
_atom_site_occupancy
_atom_site_disorder_assembly
_atom_site_disorder_group
S S1 0.61942(10) 0.45168(7) 0.37694(5) 0.0643(3) Uani d . 1 . .
S S2 0.53313(10) 1.00478(8) 0.86780(5) 0.0709(3) Uani d . 1 A .
O O1 0.9407(2) 0.6383(2) 0.43989(13) 0.0707(6) Uani d . 1 . .
O O2 0.9060(2) 1.1826(2) 0.88476(13) 0.0753(6) Uani d . 1 A .
N N1 0.6894(3) 0.6324(2) 0.44660(14) 0.0531(6) Uani d . 1 . .
H H1 0.5983 0.6498 0.4746 0.064 Uiso calc R 1 . .
N N2 0.7833(3) 0.6553(2) 0.30138(13) 0.0522(6) Uani d . 1 . .
N N3 0.6572(3) 1.1566(2) 0.93652(13) 0.0548(6) Uani d . 1 A .
H H3 0.5849 1.1562 0.9816 0.066 Uiso calc R 1 . .
N N4 0.6452(2) 1.2346(2) 0.79196(13) 0.0504(5) Uani d . 1 A .
C C1 0.8832(4) 0.6575(3) 0.61411(19) 0.0687(9) Uani d . 1 . .
H H1A 0.9727 0.6093 0.5978 0.082 Uiso calc R 1 . .
C C2 0.8564(5) 0.6965(3) 0.6908(2) 0.0818(10) Uani d . 1 . .
H H2 0.9271 0.6727 0.7265 0.098 Uiso calc R 1 . .
C C3 0.7272(5) 0.7696(3) 0.7145(2) 0.0810(11) Uani d . 1 . .
H H3A 0.7106 0.7961 0.7660 0.097 Uiso calc R 1 . .
C C4 0.6215(4) 0.8042(3) 0.6629(2) 0.0735(9) Uani d . 1 . .
H H4A 0.5337 0.8548 0.6789 0.088 Uiso calc R 1 . .
C C5 0.6465(4) 0.7633(3) 0.58688(18) 0.0616(8) Uani d . 1 . .
H H5 0.5743 0.7854 0.5522 0.074 Uiso calc R 1 . .
C C6 0.7779(3) 0.6897(3) 0.56196(17) 0.0531(7) Uani d . 1 . .
C C7 0.8127(3) 0.6516(3) 0.47817(17) 0.0537(7) Uani d . 1 . .
C C8 0.7042(3) 0.5864(2) 0.37203(16) 0.0492(6) Uani d . 1 . .
C C9 0.8225(4) 0.7902(3) 0.29168(19) 0.0658(8) Uani d . 1 . .
H H9A 0.7595 0.8278 0.3359 0.099 Uiso calc R 1 . .
H H9B 0.8073 0.8420 0.2367 0.099 Uiso calc R 1 . .
H H9C 0.9263 0.7888 0.2960 0.099 Uiso calc R 1 . .
C C10 0.8343(3) 0.6011(3) 0.22507(17) 0.0571(7) Uani d . 1 . .
H H10A 0.8415 0.5060 0.2427 0.069 Uiso calc R 1 . .
H H10B 0.9346 0.6280 0.1982 0.069 Uiso calc R 1 . .
C C11 0.7337(3) 0.6426(3) 0.16005(17) 0.0624(8) Uani d . 1 . .
H H11A 0.7196 0.7377 0.1454 0.075 Uiso calc R 1 . .
H H11B 0.6357 0.6088 0.1848 0.075 Uiso calc R 1 . .
C C12 0.7986(4) 0.5931(3) 0.07880(18) 0.0645(8) Uani d . 1 . .
H H12A 0.8938 0.6311 0.0524 0.077 Uiso calc R 1 . .
H H12B 0.8189 0.4985 0.0942 0.077 Uiso calc R 1 . .
C C13 0.6965(4) 0.6257(4) 0.0148(2) 0.0817(10) Uani d . 1 . .
H H13A 0.6789 0.7204 -0.0020 0.098 Uiso calc R 1 . .
H H13B 0.6002 0.5900 0.0417 0.098 Uiso calc R 1 . .
C C14 0.7584(5) 0.5731(4) -0.0640(2) 0.1030(14) Uani d . 1 . .
H H14A 0.6881 0.5970 -0.1024 0.154 Uiso calc R 1 . .
H H14B 0.7741 0.4792 -0.0480 0.154 Uiso calc R 1 . .
H H14C 0.8526 0.6097 -0.0918 0.154 Uiso calc R 1 . .
C C15 0.9809(9) 1.1289(13) 1.0465(5) 0.0735(18) Uani d PGU 0.50 A 1
H H15 1.0559 1.1012 1.0051 0.088 Uiso calc PR 0.50 A 1
C C16 1.0117(6) 1.1274(10) 1.1263(5) 0.089(2) Uani d PGU 0.50 A 1
H H16 1.1074 1.0987 1.1382 0.107 Uiso calc PR 0.50 A 1
C C17 0.8995(7) 1.1687(8) 1.1882(3) 0.087(3) Uani d PGU 0.50 A 1
H H17 0.9202 1.1677 1.2415 0.104 Uiso calc PR 0.50 A 1
C C18 0.7565(6) 1.2116(8) 1.1703(4) 0.082(2) Uani d PGU 0.50 A 1
H H18 0.6815 1.2393 1.2117 0.099 Uiso calc PR 0.50 A 1
C C19 0.7257(8) 1.2131(11) 1.0906(5) 0.0648(19) Uani d PGU 0.50 A 1
H H19 0.6300 1.2418 1.0787 0.078 Uiso calc PR 0.50 A 1
C C20 0.8379(10) 1.1718(14) 1.0287(4) 0.0552(16) Uani d PGDU 0.50 A 1
C C15' 0.9290(9) 1.1414(12) 1.0646(5) 0.0735(18) Uani d PG 0.50 A 2
H H15' 1.0083 1.1017 1.0314 0.088 Uiso calc PR 0.50 A 2
C C16' 0.9421(7) 1.1526(10) 1.1454(5) 0.089(2) Uani d PG 0.50 A 2
H H16' 1.0301 1.1204 1.1662 0.107 Uiso calc PR 0.50 A 2
C C17' 0.8235(8) 1.2120(8) 1.1952(3) 0.087(3) Uani d PG 0.50 A 2
H H17' 0.8323 1.2195 1.2492 0.104 Uiso calc PR 0.50 A 2
C C18' 0.6918(7) 1.2602(8) 1.1641(4) 0.082(2) Uani d PG 0.50 A 2
H H18' 0.6125 1.2999 1.1973 0.099 Uiso calc PR 0.50 A 2
C C19' 0.6788(8) 1.2490(11) 1.0833(5) 0.0648(19) Uani d PG 0.50 A 2
H H19' 0.5907 1.2812 1.0625 0.078 Uiso calc PR 0.50 A 2
C C20' 0.7973(11) 1.1896(13) 1.0335(4) 0.0552(16) Uani d PGD 0.50 A 2
C C21 0.8010(4) 1.1734(3) 0.94459(18) 0.0573(7) Uani d D 1 . .
C C22 0.6179(3) 1.1403(3) 0.86181(16) 0.0498(6) Uani d . 1 . .
C C23 0.7007(4) 1.3610(3) 0.78851(19) 0.0654(8) Uani d . 1 . .
H H23A 0.6846 1.3758 0.8453 0.098 Uiso calc R 1 A .
H H23B 0.6474 1.4302 0.7534 0.098 Uiso calc R 1 . .
H H23C 0.8065 1.3599 0.7645 0.098 Uiso calc R 1 . .
C C24 0.6123(3) 1.2216(3) 0.71090(17) 0.0564(7) Uani d . 1 . .
H H24A 0.5828 1.3080 0.6787 0.068 Uiso calc R 1 A .
H H24B 0.5274 1.1682 0.7230 0.068 Uiso calc R 1 . .
C C25 0.7425(3) 1.1613(3) 0.65679(17) 0.0612(8) Uani d . 1 A .
H H25A 0.7716 1.0741 0.6880 0.073 Uiso calc R 1 . .
H H25B 0.8280 1.2142 0.6442 0.073 Uiso calc R 1 . .
C C26 0.7007(4) 1.1520(3) 0.57313(18) 0.0655(8) Uani d . 1 . .
H H26A 0.6110 1.1041 0.5864 0.079 Uiso calc R 1 A .
H H26B 0.6764 1.2399 0.5412 0.079 Uiso calc R 1 . .
C C27 0.8234(4) 1.0852(3) 0.51769(19) 0.0768(9) Uani d . 1 A .
H H27A 0.8489 0.9977 0.5499 0.092 Uiso calc R 1 . .
H H27B 0.9126 1.1339 0.5036 0.092 Uiso calc R 1 . .
C C28 0.7804(5) 1.0744(4) 0.4357(2) 0.0996(13) Uani d . 1 . .
H H28A 0.8630 1.0315 0.4031 0.149 Uiso calc R 1 A .
H H28B 0.7569 1.1607 0.4029 0.149 Uiso calc R 1 . .
H H28C 0.6938 1.0242 0.4491 0.149 Uiso calc R 1 . .

loop_
_atom_site_aniso_label
_atom_site_aniso_U_11
_atom_site_aniso_U_22
_atom_site_aniso_U_33
_atom_site_aniso_U_12
_atom_site_aniso_U_13
_atom_site_aniso_U_23
S1 0.0813(6) 0.0575(4) 0.0548(5) -0.0222(4) -0.0078(4) -0.0099(3)
S2 0.0970(7) 0.0662(5) 0.0537(5) -0.0357(5) -0.0040(4) -0.0159(4)
O1 0.0542(14) 0.1030(16) 0.0591(13) -0.0065(12) -0.0091(11) -0.0271(12)
O2 0.0600(14) 0.1055(17) 0.0560(13) -0.0133(12) -0.0061(11) -0.0105(12)
N1 0.0473(14) 0.0685(14) 0.0470(13) -0.0106(11) -0.0049(10) -0.0201(11)
N2 0.0558(14) 0.0595(13) 0.0433(12) -0.0143(11) -0.0056(10) -0.0136(11)
N3 0.0578(15) 0.0684(14) 0.0399(12) -0.0169(12) -0.0009(10) -0.0165(11)
N4 0.0537(14) 0.0545(13) 0.0438(12) -0.0105(11) -0.0081(10) -0.0103(10)
C1 0.079(2) 0.0736(19) 0.0589(19) -0.0030(17) -0.0228(17) -0.0192(16)
C2 0.115(3) 0.081(2) 0.059(2) -0.011(2) -0.036(2) -0.0166(18)
C3 0.120(3) 0.072(2) 0.0526(19) -0.020(2) -0.006(2) -0.0202(17)
C4 0.082(2) 0.068(2) 0.067(2) -0.0166(18) 0.0057(19) -0.0202(17)
C5 0.067(2) 0.0676(18) 0.0528(17) -0.0205(16) -0.0036(15) -0.0167(14)
C6 0.0601(19) 0.0543(15) 0.0464(15) -0.0152(14) -0.0063(14) -0.0120(13)
C7 0.0560(19) 0.0601(17) 0.0463(15) -0.0085(14) -0.0105(14) -0.0116(13)
C8 0.0487(16) 0.0552(15) 0.0455(15) -0.0074(13) -0.0100(12) -0.0115(12)
C9 0.074(2) 0.0660(18) 0.0574(18) -0.0282(16) -0.0030(15) -0.0107(15)
C10 0.0505(17) 0.0713(18) 0.0497(16) -0.0064(14) -0.0026(13) -0.0190(14)
C11 0.062(2) 0.0771(19) 0.0505(17) -0.0022(16) -0.0114(14) -0.0184(15)
C12 0.075(2) 0.0686(18) 0.0514(17) -0.0088(16) -0.0110(15) -0.0160(14)
C13 0.095(3) 0.094(2) 0.062(2) 0.000(2) -0.0252(19) -0.0226(18)
C14 0.157(4) 0.100(3) 0.062(2) -0.013(3) -0.034(2) -0.025(2)
C15 0.085(6) 0.069(3) 0.074(3) -0.011(4) -0.028(4) -0.016(3)
C16 0.110(6) 0.086(4) 0.084(4) -0.017(4) -0.049(5) -0.011(3)
C17 0.108(7) 0.101(5) 0.061(3) -0.042(5) -0.030(4) -0.008(3)
C18 0.096(6) 0.097(6) 0.060(3) -0.043(4) 0.000(3) -0.023(3)
C19 0.066(5) 0.077(5) 0.053(2) -0.026(4) -0.007(2) -0.012(3)
C20 0.059(5) 0.055(3) 0.0513(19) -0.017(3) -0.014(2) -0.0020(16)
C15' 0.085(6) 0.069(3) 0.074(3) -0.011(4) -0.028(4) -0.016(3)
C16' 0.110(6) 0.086(4) 0.084(4) -0.017(4) -0.049(5) -0.011(3)
C17' 0.108(7) 0.101(5) 0.061(3) -0.042(5) -0.030(4) -0.008(3)
C18' 0.096(6) 0.097(6) 0.060(3) -0.043(4) 0.000(3) -0.023(3)
C19' 0.066(5) 0.077(5) 0.053(2) -0.026(4) -0.007(2) -0.012(3)
C20' 0.059(5) 0.055(3) 0.0513(19) -0.017(3) -0.014(2) -0.0020(16)
C21 0.069(2) 0.0562(16) 0.0464(16) -0.0165(15) -0.0122(15) -0.0049(13)
C22 0.0520(17) 0.0552(15) 0.0444(15) -0.0106(13) -0.0048(12) -0.0158(13)
C23 0.077(2) 0.0569(16) 0.0643(19) -0.0220(15) -0.0176(16) -0.0047(15)
C24 0.0570(18) 0.0629(17) 0.0504(16) -0.0062(14) -0.0157(14) -0.0096(13)
C25 0.0575(19) 0.0749(19) 0.0518(17) -0.0068(15) -0.0125(14) -0.0126(15)
C26 0.072(2) 0.0721(19) 0.0501(17) -0.0020(16) -0.0134(15) -0.0093(15)
C27 0.083(2) 0.088(2) 0.0565(19) -0.0053(19) -0.0004(17) -0.0212(17)
C28 0.142(4) 0.101(3) 0.053(2) 0.013(3) -0.015(2) -0.0249(19)

loop_
_atom_type_symbol
_atom_type_description
_atom_type_scat_dispersion_real
_atom_type_scat_dispersion_imag
_atom_type_scat_source
C C 0.0033 0.0016 'International Tables Vol C Tables 4.2.6.8 and 6.1.1.4'
H H 0.0000 0.0000 'International Tables Vol C Tables 4.2.6.8 and 6.1.1.4'
N N 0.0061 0.0033 'International Tables Vol C Tables 4.2.6.8 and 6.1.1.4'
O O 0.0106 0.0060 'International Tables Vol C Tables 4.2.6.8 and 6.1.1.4'
S S 0.1246 0.1234 'International Tables Vol C Tables 4.2.6.8 and 6.1.1.4'

loop_
_geom_angle_atom_site_label_1
_geom_angle_atom_site_label_2
_geom_angle_atom_site_label_3
_geom_angle_site_symmetry_1
_geom_angle_site_symmetry_3
_geom_angle
_geom_angle_publ_flag
C7 N1 C8 . . 122.5(2) ?
C7 N1 H1 . . 118.8 ?
C8 N1 H1 . . 118.8 ?
C8 N2 C10 . . 121.0(2) ?
C8 N2 C9 . . 123.9(2) ?
C10 N2 C9 . . 115.1(2) ?
C21 N3 C22 . . 124.8(2) ?
C21 N3 H3 . . 117.6 ?
C22 N3 H3 . . 117.6 ?
C22 N4 C24 . . 120.8(2) ?
C22 N4 C23 . . 124.7(2) ?
C24 N4 C23 . . 114.4(2) ?
C6 C1 C2 . . 120.2(3) ?
C6 C1 H1A . . 119.9 ?
C2 C1 H1A . . 119.9 ?
C3 C2 C1 . . 120.4(3) ?
C3 C2 H2 . . 119.8 ?
C1 C2 H2 . . 119.8 ?
C2 C3 C4 . . 120.4(3) ?
C2 C3 H3A . . 119.8 ?
C4 C3 H3A . . 119.8 ?
C3 C4 C5 . . 119.4(3) ?
C3 C4 H4A . . 120.3 ?
C5 C4 H4A . . 120.3 ?
C6 C5 C4 . . 120.7(3) ?
C6 C5 H5 . . 119.7 ?
C4 C5 H5 . . 119.7 ?
C1 C6 C5 . . 119.0(3) ?
C1 C6 C7 . . 118.9(3) ?
C5 C6 C7 . . 122.0(3) ?
O1 C7 N1 . . 122.1(3) ?
O1 C7 C6 . . 122.1(3) ?
N1 C7 C6 . . 115.8(3) ?
N2 C8 N1 . . 116.8(2) ?
N2 C8 S1 . . 124.5(2) ?
N1 C8 S1 . . 118.72(19) ?
N2 C9 H9A . . 109.5 ?
N2 C9 H9B . . 109.5 ?
H9A C9 H9B . . 109.5 ?
N2 C9 H9C . . 109.5 ?
H9A C9 H9C . . 109.5 ?
H9B C9 H9C . . 109.5 ?
N2 C10 C11 . . 114.3(2) ?
N2 C10 H10A . . 108.7 ?
C11 C10 H10A . . 108.7 ?
N2 C10 H10B . . 108.7 ?
C11 C10 H10B . . 108.7 ?
H10A C10 H10B . . 107.6 ?
C10 C11 C12 . . 112.1(2) ?
C10 C11 H11A . . 109.2 ?
C12 C11 H11A . . 109.2 ?
C10 C11 H11B . . 109.2 ?
C12 C11 H11B . . 109.2 ?
H11A C11 H11B . . 107.9 ?
C13 C12 C11 . . 113.5(3) ?
C13 C12 H12A . . 108.9 ?
C11 C12 H12A . . 108.9 ?
C13 C12 H12B . . 108.9 ?
C11 C12 H12B . . 108.9 ?
H12A C12 H12B . . 107.7 ?
C12 C13 C14 . . 113.4(3) ?
C12 C13 H13A . . 108.9 ?
C14 C13 H13A . . 108.9 ?
C12 C13 H13B . . 108.9 ?
C14 C13 H13B . . 108.9 ?
H13A C13 H13B . . 107.7 ?
C13 C14 H14A . . 109.5 ?
C13 C14 H14B . . 109.5 ?
H14A C14 H14B . . 109.5 ?
C13 C14 H14C . . 109.5 ?
H14A C14 H14C . . 109.5 ?
H14B C14 H14C . . 109.5 ?
C16 C15 C20 . . 120.0 ?
C16 C15 H15 . . 120.0 ?
C20 C15 H15 . . 120.0 ?
C17 C16 C15 . . 120.0 ?
C17 C16 H16 . . 120.0 ?
C15 C16 H16 . . 120.0 ?
C16 C17 C18 . . 120.0 ?
C16 C17 H17 . . 120.0 ?
C18 C17 H17 . . 120.0 ?
C17 C18 C19 . . 120.0 ?
C17 C18 H18 . . 120.0 ?
C19 C18 H18 . . 120.0 ?
C20 C19 C18 . . 120.0 ?
C20 C19 H19 . . 120.0 ?
C18 C19 H19 . . 120.0 ?
C19 C20 C15 . . 120.0 ?
C19 C20 C21 . . 118.7(5) ?
C15 C20 C21 . . 121.3(5) ?
C16' C15' C20' . . 120.0 ?
C16' C15' H15' . . 120.0 ?
C20' C15' H15' . . 120.0 ?
C15' C16' C17' . . 120.0 ?
C15' C16' H16' . . 120.0 ?
C17' C16' H16' . . 120.0 ?
C18' C17' C16' . . 120.0 ?
C18' C17' H17' . . 120.0 ?
C16' C17' H17' . . 120.0 ?
C19' C18' C17' . . 120.0 ?
C19' C18' H18' . . 120.0 ?
C17' C18' H18' . . 120.0 ?
C18' C19' C20' . . 120.0 ?
C18' C19' H19' . . 120.0 ?
C20' C19' H19' . . 120.0 ?
C19' C20' C15' . . 120.0 ?
C19' C20' C21 . . 126.0(6) ?
C15' C20' C21 . . 114.0(6) ?
O2 C21 N3 . . 122.2(3) ?
O2 C21 C20 . . 116.0(5) ?
N3 C21 C20 . . 121.6(5) ?
O2 C21 C20' . . 128.5(5) ?
N3 C21 C20' . . 109.1(5) ?
C20 C21 C20' . . 15.2(6) ?
N4 C22 N3 . . 117.9(2) ?
N4 C22 S2 . . 124.2(2) ?
N3 C22 S2 . . 117.86(19) ?
N4 C23 H23A . . 109.5 ?
N4 C23 H23B . . 109.5 ?
H23A C23 H23B . . 109.5 ?
N4 C23 H23C . . 109.5 ?
H23A C23 H23C . . 109.5 ?
H23B C23 H23C . . 109.5 ?
N4 C24 C25 . . 113.6(2) ?
N4 C24 H24A . . 108.9 ?
C25 C24 H24A . . 108.9 ?
N4 C24 H24B . . 108.9 ?
C25 C24 H24B . . 108.9 ?
H24A C24 H24B . . 107.7 ?
C24 C25 C26 . . 110.7(2) ?
C24 C25 H25A . . 109.5 ?
C26 C25 H25A . . 109.5 ?
C24 C25 H25B . . 109.5 ?
C26 C25 H25B . . 109.5 ?
H25A C25 H25B . . 108.1 ?
C27 C26 C25 . . 113.6(3) ?
C27 C26 H26A . . 108.8 ?
C25 C26 H26A . . 108.8 ?
C27 C26 H26B . . 108.8 ?
C25 C26 H26B . . 108.8 ?
H26A C26 H26B . . 107.7 ?
C26 C27 C28 . . 113.3(3) ?
C26 C27 H27A . . 108.9 ?
C28 C27 H27A . . 108.9 ?
C26 C27 H27B . . 108.9 ?
C28 C27 H27B . . 108.9 ?
H27A C27 H27B . . 107.7 ?
C27 C28 H28A . . 109.5 ?
C27 C28 H28B . . 109.5 ?
H28A C28 H28B . . 109.5 ?
C27 C28 H28C . . 109.5 ?
H28A C28 H28C . . 109.5 ?
H28B C28 H28C . . 109.5 ?

loop_
_geom_bond_atom_site_label_1
_geom_bond_atom_site_label_2
_geom_bond_site_symmetry_2
_geom_bond_distance
_geom_bond_publ_flag
S1 C8 . 1.674(3) ?
S2 C22 . 1.677(3) ?
O1 C7 . 1.210(3) ?
O2 C21 . 1.211(3) ?
N1 C7 . 1.387(3) ?
N1 C8 . 1.398(3) ?
N1 H1 . 0.8800 ?
N2 C8 . 1.324(3) ?
N2 C10 . 1.466(3) ?
N2 C9 . 1.470(3) ?
N3 C21 . 1.379(4) ?
N3 C22 . 1.401(3) ?
N3 H3 . 0.8800 ?
N4 C22 . 1.320(3) ?
N4 C24 . 1.464(3) ?
N4 C23 . 1.466(3) ?
C1 C6 . 1.374(4) ?
C1 C2 . 1.383(4) ?
C1 H1A . 0.9300 ?
C2 C3 . 1.362(5) ?
C2 H2 . 0.9300 ?
C3 C4 . 1.371(5) ?
C3 H3A . 0.9300 ?
C4 C5 . 1.383(4) ?
C4 H4A . 0.9300 ?
C5 C6 . 1.385(4) ?
C5 H5 . 0.9300 ?
C6 C7 . 1.485(4) ?
C9 H9A . 0.9600 ?
C9 H9B . 0.9600 ?
C9 H9C . 0.9600 ?
C10 C11 . 1.500(4) ?
C10 H10A . 0.9700 ?
C10 H10B . 0.9700 ?
C11 C12 . 1.526(4) ?
C11 H11A . 0.9700 ?
C11 H11B . 0.9700 ?
C12 C13 . 1.495(4) ?
C12 H12A . 0.9700 ?
C12 H12B . 0.9700 ?
C13 C14 . 1.503(4) ?
C13 H13A . 0.9700 ?
C13 H13B . 0.9700 ?
C14 H14A . 0.9600 ?
C14 H14B . 0.9600 ?
C14 H14C . 0.9600 ?
C15 C16 . 1.3900 ?
C15 C20 . 1.3900 ?
C15 H15 . 0.9300 ?
C16 C17 . 1.3900 ?
C16 H16 . 0.9300 ?
C17 C18 . 1.3900 ?
C17 H17 . 0.9300 ?
C18 C19 . 1.3900 ?
C18 H18 . 0.9300 ?
C19 C20 . 1.3900 ?
C19 H19 . 0.9300 ?
C20 C21 . 1.483(5) ?
C15' C16' . 1.3900 ?
C15' C20' . 1.3900 ?
C15' H15' . 0.9300 ?
C16' C17' . 1.3900 ?
C16' H16' . 0.9300 ?
C17' C18' . 1.3900 ?
C17' H17' . 0.9300 ?
C18' C19' . 1.3900 ?
C18' H18' . 0.9300 ?
C19' C20' . 1.3900 ?
C19' H19' . 0.9300 ?
C20' C21 . 1.503(5) ?
C23 H23A . 0.9600 ?
C23 H23B . 0.9600 ?
C23 H23C . 0.9600 ?
C24 C25 . 1.498(4) ?
C24 H24A . 0.9700 ?
C24 H24B . 0.9700 ?
C25 C26 . 1.528(4) ?
C25 H25A . 0.9700 ?
C25 H25B . 0.9700 ?
C26 C27 . 1.503(4) ?
C26 H26A . 0.9700 ?
C26 H26B . 0.9700 ?
C27 C28 . 1.511(5) ?
C27 H27A . 0.9700 ?
C27 H27B . 0.9700 ?
C28 H28A . 0.9600 ?
C28 H28B . 0.9600 ?
C28 H28C . 0.9600 ?

loop_
_geom_hbond_atom_site_label_D
_geom_hbond_atom_site_label_H
_geom_hbond_atom_site_label_A
_geom_hbond_site_symmetry_A
_geom_hbond_distance_DH
_geom_hbond_distance_HA
_geom_hbond_distance_DA
_geom_hbond_angle_DHA
N1 H1 S1 2_666 0.88 2.87 3.604(2) 143
N3 H3 S2 2_677 0.88 2.72 3.449(2) 141
C10 H10b O2 2_776 0.97 2.55 3.397(4) 146

loop_
_geom_torsion_atom_site_label_1
_geom_torsion_atom_site_label_2
_geom_torsion_atom_site_label_3
_geom_torsion_atom_site_label_4
_geom_torsion_site_symmetry_1
_geom_torsion_site_symmetry_2
_geom_torsion_site_symmetry_3
_geom_torsion_site_symmetry_4
_geom_torsion
_geom_torsion_publ_flag
C6 C1 C2 C3 . . . . -1.4(5) ?
C1 C2 C3 C4 . . . . 0.6(5) ?
C2 C3 C4 C5 . . . . 0.6(5) ?
C3 C4 C5 C6 . . . . -1.0(5) ?
C2 C1 C6 C5 . . . . 1.0(4) ?
C2 C1 C6 C7 . . . . 177.3(3) ?
C4 C5 C6 C1 . . . . 0.2(4) ?
C4 C5 C6 C7 . . . . -175.9(3) ?
C8 N1 C7 O1 . . . . 5.1(4) ?
C8 N1 C7 C6 . . . . -174.9(2) ?
C1 C6 C7 O1 . . . . -27.5(4) ?
C5 C6 C7 O1 . . . . 148.7(3) ?
C1 C6 C7 N1 . . . . 152.6(3) ?
C5 C6 C7 N1 . . . . -31.3(4) ?
C10 N2 C8 N1 . . . . 166.1(2) ?
C9 N2 C8 N1 . . . . -15.9(4) ?
C10 N2 C8 S1 . . . . -15.1(4) ?
C9 N2 C8 S1 . . . . 162.9(2) ?
C7 N1 C8 N2 . . . . -56.8(3) ?
C7 N1 C8 S1 . . . . 124.4(2) ?
C8 N2 C10 C11 . . . . 96.6(3) ?
C9 N2 C10 C11 . . . . -81.5(3) ?
N2 C10 C11 C12 . . . . 175.1(2) ?
C10 C11 C12 C13 . . . . 176.4(3) ?
C11 C12 C13 C14 . . . . -178.2(3) ?
C20 C15 C16 C17 . . . . 0.0 ?
C15 C16 C17 C18 . . . . 0.0 ?
C16 C17 C18 C19 . . . . 0.0 ?
C17 C18 C19 C20 . . . . 0.0 ?
C18 C19 C20 C15 . . . . 0.0 ?
C18 C19 C20 C21 . . . . 179.4(11) ?
C16 C15 C20 C19 . . . . 0.0 ?
C16 C15 C20 C21 . . . . -179.4(11) ?
C20' C15' C16' C17' . . . . 0.0 ?
C15' C16' C17' C18' . . . . 0.0 ?
C16' C17' C18' C19' . . . . 0.0 ?
C17' C18' C19' C20' . . . . 0.0 ?
C18' C19' C20' C15' . . . . 0.0 ?
C18' C19' C20' C21 . . . . -178.4(12) ?
C16' C15' C20' C19' . . . . 0.0 ?
C16' C15' C20' C21 . . . . 178.6(10) ?
C22 N3 C21 O2 . . . . 4.2(4) ?
C22 N3 C21 C20 . . . . -171.5(6) ?
C22 N3 C21 C20' . . . . 179.1(6) ?
C19 C20 C21 O2 . . . . 154.8(5) ?
C15 C20 C21 O2 . . . . -25.8(9) ?
C19 C20 C21 N3 . . . . -29.3(10) ?
C15 C20 C21 N3 . . . . 150.1(5) ?
C19 C20 C21 C20' . . . . 7(4) ?
C15 C20 C21 C20' . . . . -174(5) ?
C19' C20' C21 O2 . . . . 141.8(6) ?
C15' C20' C21 O2 . . . . -36.7(9) ?
C19' C20' C21 N3 . . . . -32.8(10) ?
C15' C20' C21 N3 . . . . 148.7(5) ?
C19' C20' C21 C20 . . . . 179(5) ?
C15' C20' C21 C20 . . . . 1(4) ?
C24 N4 C22 N3 . . . . 177.6(2) ?
C23 N4 C22 N3 . . . . -6.0(4) ?
C24 N4 C22 S2 . . . . -4.8(4) ?
C23 N4 C22 S2 . . . . 171.5(2) ?
C21 N3 C22 N4 . . . . -59.2(4) ?
C21 N3 C22 S2 . . . . 123.0(3) ?
C22 N4 C24 C25 . . . . -91.2(3) ?
C23 N4 C24 C25 . . . . 92.1(3) ?
N4 C24 C25 C26 . . . . -179.5(2) ?
C24 C25 C26 C27 . . . . -176.7(3) ?
C25 C26 C27 C28 . . . . 179.1(3) ?
